data_4310417
loop_
_publ_author_name
'Shao-Liang Zheng'
'Jin-Hua Yang'
'Xiao-Lan Yu'
'Xiao-Ming Chen'
'Wing-Tak Wong'

_publ_contact_author
;
      Chen, Xiao-Ming
      School of Chemistry and Chemical Engineering
      Sun Yat-Sen University
      Guangzhou, 510275
      P. R. China
;
_publ_contact_author_email cescxm@zsu.edu.cn
_publ_contact_author_fax '86 20 84112245'
_publ_contact_author_phone 86-20-84113986
_publ_section_title
;
 Syntheses, Structures, Photoluminescence, and Theoretical Studies of d10
 Metal Complexes of 2,2'-Dihydroxy-[1,1']binaphthalenyl-3,3'-dicarboxylate
;
_journal_name_full 'Inorganic Chemistry'
_journal_page_first 830
_journal_page_last 838
_journal_paper_doi 10.1021/ic034847i
_journal_volume 43
_journal_year 2004
_chemical_formula_sum 'C44 H36 Cd2 O18'
_chemical_formula_weight 1077.53
_chemical_name_systematic
; 
 ? 
;
_space_group_IT_number 14
_symmetry_cell_setting monoclinic
_symmetry_space_group_name_Hall '-P 2ybc'
_symmetry_space_group_name_H-M 'P 1 21/c 1'
_atom_sites_solution_hydrogens geom
_atom_sites_solution_primary direct
_atom_sites_solution_secondary difmap
_audit_creation_method SHELXL-97
_cell_angle_alpha 90.00
_cell_angle_beta 90.490(10)
_cell_angle_gamma 90.00
_cell_formula_units_Z 2
_cell_length_a 15.822(8)
_cell_length_b 9.162(3)
_cell_length_c 15.345(4)
_cell_measurement_reflns_used 25
_cell_measurement_temperature 293(2)
_cell_measurement_theta_max 15
_cell_measurement_theta_min 7.5
_cell_volume 2224.3(15)
_computing_cell_refinement 'SHELXTL-Plus (Sheldrick, 1990)'
_computing_data_collection 'SHELXTL-Plus (Sheldrick, 1990)'
_computing_data_reduction 'SHELXTL-Plus (Sheldrick, 1990)'
_computing_molecular_graphics 'SHELXTL V. 5.0 (Sheldrick, 1997)'
_computing_publication_material 'SHELXL-97 (Sheldrick, 1997)'
_computing_structure_refinement 'SHELXL-97 (Sheldrick, 1997)'
_computing_structure_solution 'SHELXS-97 (Sheldrick, 1997)'
_diffrn_ambient_temperature 293(2)
_diffrn_measured_fraction_theta_full 0.935
_diffrn_measured_fraction_theta_max 0.935
_diffrn_measurement_device_type 'Siemens R3m'
_diffrn_measurement_method '\w scan'
_diffrn_radiation_monochromator graphite
_diffrn_radiation_source 'fine-focus sealed tube'
_diffrn_radiation_type MoK\a
_diffrn_radiation_wavelength 0.71073
_diffrn_reflns_av_R_equivalents 0.0383
_diffrn_reflns_av_sigmaI/netI 0.0452
_diffrn_reflns_limit_h_max 20
_diffrn_reflns_limit_h_min -20
_diffrn_reflns_limit_k_max 0
_diffrn_reflns_limit_k_min -11
_diffrn_reflns_limit_l_max 19
_diffrn_reflns_limit_l_min 0
_diffrn_reflns_number 5030
_diffrn_reflns_theta_full 27.01
_diffrn_reflns_theta_max 27.01
_diffrn_reflns_theta_min 2.57
_diffrn_standards_decay_% 0
_diffrn_standards_interval_count 200
_diffrn_standards_number 2
_exptl_absorpt_coefficient_mu 1.032
_exptl_absorpt_correction_T_max 0.7337
_exptl_absorpt_correction_T_min 0.6483
_exptl_absorpt_correction_type semi-empirical
_exptl_absorpt_process_details '\y-scans (North et al., 1968)'
_exptl_crystal_colour 'pale green'
_exptl_crystal_density_diffrn 1.609
_exptl_crystal_density_method 'not measured'
_exptl_crystal_description block
_exptl_crystal_F_000 1080
_exptl_crystal_size_max 0.46
_exptl_crystal_size_mid 0.42
_exptl_crystal_size_min 0.32
_refine_diff_density_max 0.585
_refine_diff_density_min -0.780
_refine_diff_density_rms 0.096
_refine_ls_extinction_coef 0.0043(5)
_refine_ls_extinction_expression Fc^*^=kFc[1+0.001xFc^2^\l^3^/sin(2\q)]^-1/4^
_refine_ls_extinction_method SHELXL
_refine_ls_goodness_of_fit_ref 1.014
_refine_ls_hydrogen_treatment mixed
_refine_ls_matrix_type full
_refine_ls_number_parameters 290
_refine_ls_number_reflns 4842
_refine_ls_number_restraints 0
_refine_ls_restrained_S_all 1.014
_refine_ls_R_factor_all 0.0854
_refine_ls_R_factor_gt 0.0495
_refine_ls_shift/su_max 0.001
_refine_ls_shift/su_mean 0.000
_refine_ls_structure_factor_coef Fsqd
_refine_ls_weighting_details 'w=1/[\s^2^(Fo^2^)+(0.0626P)^2^+2.1157P] where P=(Fo^2^+2Fc^2^)/3'
_refine_ls_weighting_scheme calc
_refine_ls_wR_factor_gt 0.1104
_refine_ls_wR_factor_ref 0.1271
_reflns_number_gt 3326
_reflns_number_total 4842
_reflns_threshold_expression >2sigma(I)
_cod_data_source_file ic034847isi20030718_052248_2.cif
_cod_data_source_block cd
_cod_depositor_comments
;
The following automatic conversions were performed:
'_symmetry_cell_setting' value 'Monoclinic' changed to 'monoclinic'
according to '/home/saulius/struct/CIF-dictionaries/cif_core.dic'
dictionary named 'cif_core.dic' version 2.4.1 from 2010-06-29.

Automatic conversion script
Id: cif_fix_enum 1527 2010-12-29 10:47:43Z saulius 

The following automatic conversions were performed:

'_refine_ls_weighting_scheme' value 'calc
w=1/[\s^2^(Fo^2^)+(0.0626P)^2^+2.1157P] where P=(Fo^2^+2Fc^2^)/3' was
changed to 'calc'. New tag '_refine_ls_weighting_details' was
created. The value of the new tag was set to
'w=1/[\s^2^(Fo^2^)+(0.0626P)^2^+2.1157P] where P=(Fo^2^+2Fc^2^)/3'.

Automatic conversion script
Id: cif_fix_values 3143 2015-03-26 13:38:13Z robertas 
;
_cod_database_code 4310417

loop_
_symmetry_equiv_pos_as_xyz
'x, y, z'
'-x, y+1/2, -z+1/2'
'-x, -y, -z'
'x, -y-1/2, z-1/2'

loop_
_atom_site_label
_atom_site_type_symbol
_atom_site_fract_x
_atom_site_fract_y
_atom_site_fract_z
_atom_site_U_iso_or_equiv
_atom_site_adp_type
_atom_site_occupancy
_atom_site_calc_flag
_atom_site_refinement_flags
_atom_site_disorder_assembly
_atom_site_disorder_group
Cd1 Cd 0.08812(2) 0.04025(4) 0.34515(2) 0.04604(15) Uani 1 d . . .
O1W O 0.0065(3) 0.2433(5) 0.3791(3) 0.0924(15) Uani 1 d . . .
H1WA H -0.0114 0.2203 0.4294 0.120 Uiso 1 d R . .
H1WB H 0.0365 0.3202 0.3807 0.120 Uiso 1 d R . .
O2W O 0.1983(3) 0.1092(5) 0.4336(3) 0.0834(13) Uani 1 d . . .
H2WA H 0.1749 0.1166 0.4831 0.120 Uiso 1 d R . .
H2WB H 0.2186 0.1904 0.4172 0.120 Uiso 1 d R . .
O3W O 0.0564(2) -0.1606(4) 0.4384(2) 0.0524(9) Uani 1 d . . .
H3WA H 0.1027 -0.2075 0.4370 0.120 Uiso 1 d R . .
H3WB H 0.0230 -0.2096 0.4060 0.120 Uiso 1 d R . .
O1 O 0.1688(3) -0.1394(5) 0.2676(2) 0.0670(11) Uani 1 d . . .
O2 O 0.1341(2) 0.0631(4) 0.1957(2) 0.0540(9) Uani 1 d . . .
O3 O 0.1751(2) 0.0954(4) 0.0328(2) 0.0524(9) Uani 1 d . . .
H3 H 0.1493 0.1287 0.0769 0.080 Uiso 1 d R . .
O4 O 0.1086(2) 0.1286(4) -0.3857(2) 0.0541(9) Uani 1 d . . .
O5 O 0.0366(2) 0.0316(4) -0.2739(2) 0.0570(9) Uani 1 d . . .
O6 O 0.1147(2) -0.0646(3) -0.1391(2) 0.0440(8) Uani 1 d . . .
H6 H 0.0694 -0.0629 -0.1694 0.080 Uiso 1 d R . .
C1 C 0.2599(3) -0.0863(5) -0.0335(3) 0.0380(10) Uani 1 d . . .
C2 C 0.2176(3) -0.0355(5) 0.0394(3) 0.0397(10) Uani 1 d . . .
C3 C 0.2180(3) -0.1161(5) 0.1206(3) 0.0406(10) Uani 1 d . . .
C4 C 0.2622(3) -0.2458(5) 0.1255(3) 0.0441(11) Uani 1 d . . .
H4A H 0.2629 -0.2989 0.1795 0.080 Uiso 1 d R . .
C5 C 0.3550(3) -0.4367(6) 0.0581(4) 0.0515(13) Uani 1 d . . .
H5A H 0.3580 -0.4880 0.1126 0.080 Uiso 1 d R . .
C6 C 0.3964(3) -0.4916(6) -0.0135(4) 0.0577(15) Uani 1 d . . .
H6A H 0.4279 -0.5809 -0.0090 0.080 Uiso 1 d R . .
C7 C 0.3930(3) -0.4150(6) -0.0936(4) 0.0572(14) Uani 1 d . . .
H7A H 0.4217 -0.4535 -0.1435 0.080 Uiso 1 d R . .
C8 C 0.3478(3) -0.2856(6) -0.1013(3) 0.0491(12) Uani 1 d . . .
H8A H 0.3458 -0.2357 -0.1563 0.080 Uiso 1 d R . .
C9 C 0.3043(3) -0.2235(5) -0.0284(3) 0.0384(10) Uani 1 d . . .
C10 C 0.3071(3) -0.3032(5) 0.0526(3) 0.0412(10) Uani 1 d . . .
C11 C 0.2590(3) 0.0000(5) -0.1171(3) 0.0364(10) Uani 1 d . . .
C12 C 0.1850(3) 0.0048(5) -0.1688(3) 0.0353(10) Uani 1 d . . .
C13 C 0.1842(3) 0.0817(5) -0.2512(3) 0.0371(10) Uani 1 d . . .
C14 C 0.2559(3) 0.1556(5) -0.2782(3) 0.0417(11) Uani 1 d . . .
H14A H 0.2543 0.2068 -0.3327 0.080 Uiso 1 d R . .
C15 C 0.4055(3) 0.2353(6) -0.2540(3) 0.0547(13) Uani 1 d . . .
H15A H 0.4040 0.2885 -0.3079 0.080 Uiso 1 d R . .
C16 C 0.4787(3) 0.2344(7) -0.2042(4) 0.0640(15) Uani 1 d . . .
H16A H 0.5279 0.2859 -0.2236 0.080 Uiso 1 d R . .
C17 C 0.4804(3) 0.1567(7) -0.1234(4) 0.0650(16) Uani 1 d . . .
H17A H 0.5310 0.1565 -0.0886 0.080 Uiso 1 d R . .
C18 C 0.4102(3) 0.0798(6) -0.0947(3) 0.0522(13) Uani 1 d . . .
H18A H 0.4127 0.0273 -0.0406 0.080 Uiso 1 d R . .
C19 C 0.3333(3) 0.0782(5) -0.1450(3) 0.0410(11) Uani 1 d . . .
C20 C 0.3309(3) 0.1581(5) -0.2269(3) 0.0420(11) Uani 1 d . . .
C21 C 0.1710(3) -0.0625(5) 0.1996(3) 0.0435(11) Uani 1 d . . .
C22 C 0.1055(3) 0.0821(5) -0.3085(3) 0.0407(11) Uani 1 d . . .

loop_
_atom_site_aniso_label
_atom_site_aniso_U_11
_atom_site_aniso_U_22
_atom_site_aniso_U_33
_atom_site_aniso_U_23
_atom_site_aniso_U_13
_atom_site_aniso_U_12
Cd1 0.0501(2) 0.0506(2) 0.0374(2) -0.00138(18) 0.00146(13) 0.00014(19)
O1W 0.108(4) 0.080(3) 0.090(3) 0.013(3) 0.029(3) 0.017(3)
O2W 0.087(3) 0.085(3) 0.078(3) -0.010(3) -0.005(2) -0.004(3)
O3W 0.064(2) 0.050(2) 0.0438(18) 0.0020(16) 0.0012(16) 0.0023(17)
O1 0.088(3) 0.068(3) 0.045(2) 0.013(2) 0.0187(19) 0.013(2)
O2 0.071(2) 0.049(2) 0.0417(19) -0.0022(16) 0.0180(16) -0.0013(18)
O3 0.074(2) 0.0418(19) 0.0417(18) 0.0038(15) 0.0130(16) 0.0131(18)
O4 0.060(2) 0.064(2) 0.0380(18) 0.0078(17) -0.0009(15) -0.0054(19)
O5 0.0448(19) 0.082(3) 0.0442(19) 0.0151(19) -0.0018(15) -0.0097(19)
O6 0.0425(16) 0.045(2) 0.0442(18) 0.0064(15) 0.0025(13) -0.0063(14)
C1 0.039(2) 0.037(2) 0.038(2) 0.0000(19) 0.0021(18) 0.0008(19)
C2 0.046(2) 0.036(2) 0.037(2) 0.003(2) 0.0026(18) 0.004(2)
C3 0.045(3) 0.040(3) 0.036(2) -0.002(2) 0.0028(19) -0.004(2)
C4 0.048(3) 0.045(3) 0.040(2) 0.007(2) 0.001(2) -0.005(2)
C5 0.047(3) 0.045(3) 0.062(3) 0.008(2) -0.004(2) 0.001(2)
C6 0.049(3) 0.040(3) 0.084(4) 0.004(3) 0.004(3) 0.004(2)
C7 0.056(3) 0.047(3) 0.069(4) -0.005(3) 0.015(3) 0.007(3)
C8 0.055(3) 0.047(3) 0.045(3) 0.002(2) 0.006(2) 0.007(2)
C9 0.036(2) 0.040(3) 0.040(2) 0.003(2) 0.0000(18) -0.0001(19)
C10 0.037(2) 0.038(3) 0.048(3) 0.005(2) -0.0003(19) -0.003(2)
C11 0.042(2) 0.033(2) 0.034(2) -0.0009(17) 0.0070(18) 0.0016(18)
C12 0.040(2) 0.031(2) 0.035(2) -0.0012(17) 0.0080(18) -0.0004(17)
C13 0.045(2) 0.033(2) 0.034(2) 0.0021(18) 0.0053(18) -0.0005(19)
C14 0.050(3) 0.036(3) 0.039(2) 0.003(2) 0.010(2) 0.005(2)
C15 0.055(3) 0.057(3) 0.052(3) 0.001(3) 0.012(2) -0.012(3)
C16 0.049(3) 0.069(4) 0.074(4) 0.004(3) 0.009(3) -0.019(3)
C17 0.045(3) 0.077(4) 0.073(4) 0.002(3) -0.004(3) -0.012(3)
C18 0.051(3) 0.051(3) 0.054(3) 0.002(2) -0.001(2) -0.004(2)
C19 0.046(3) 0.038(3) 0.039(2) -0.001(2) 0.0026(19) 0.001(2)
C20 0.041(2) 0.042(3) 0.043(2) -0.001(2) 0.0072(19) 0.000(2)
C21 0.042(2) 0.048(3) 0.040(2) -0.001(2) 0.0013(19) -0.007(2)
C22 0.049(3) 0.036(3) 0.037(2) -0.0008(19) 0.002(2) 0.005(2)

loop_
_atom_type_symbol
_atom_type_description
_atom_type_scat_dispersion_real
_atom_type_scat_dispersion_imag
_atom_type_scat_source
C C 0.0033 0.0016 'International Tables Vol C Tables 4.2.6.8 and 6.1.1.4'
H H 0.0000 0.0000 'International Tables Vol C Tables 4.2.6.8 and 6.1.1.4'
O O 0.0106 0.0060 'International Tables Vol C Tables 4.2.6.8 and 6.1.1.4'
Cd Cd -0.8075 1.2024 'International Tables Vol C Tables 4.2.6.8 and 6.1.1.4'

loop_
_geom_angle_atom_site_label_1
_geom_angle_atom_site_label_2
_geom_angle_atom_site_label_3
_geom_angle
_geom_angle_site_symmetry_1
_geom_angle_site_symmetry_3
_geom_angle_publ_flag
O2W Cd1 O1W 93.93(17) . . ?
O2W Cd1 O5 171.38(14) . 3 ?
O1W Cd1 O5 82.07(16) . 3 ?
O2W Cd1 O3W 91.15(15) . . ?
O1W Cd1 O3W 111.23(14) . . ?
O5 Cd1 O3W 83.25(12) 3 . ?
O2W Cd1 O1 94.43(16) . . ?
O1W Cd1 O1 163.00(14) . . ?
O5 Cd1 O1 91.44(14) 3 . ?
O3W Cd1 O1 83.37(12) . . ?
O2W Cd1 O2 107.71(15) . . ?
O1W Cd1 O2 108.36(14) . . ?
O5 Cd1 O2 80.84(12) 3 . ?
O3W Cd1 O2 134.50(12) . . ?
O1 Cd1 O2 54.89(12) . . ?
Cd1 O1W O3W 101.03(17) . 3_556 ?
Cd1 O2W O4 101.07(17) . 1_556 ?
Cd1 O3W O4 86.87(13) . 3 ?
Cd1 O3W O6 110.46(13) . 4_556 ?
O4 O3W O6 105.89(15) 3 4_556 ?
C21 O1 Cd1 92.6(3) . . ?
C21 O2 Cd1 91.1(3) . . ?
C21 O2 O3 91.7(3) . . ?
Cd1 O2 O3 176.58(19) . . ?
C2 O3 O2 87.4(2) . . ?
C2 O3 O4 150.6(3) . 4_566 ?
O2 O3 O4 66.83(12) . 4_566 ?
C22 O5 Cd1 127.9(3) . 3 ?
C22 O5 O6 93.0(3) . . ?
Cd1 O5 O6 132.84(17) 3 . ?
C12 O6 O5 87.6(2) . . ?
C2 C1 C9 119.1(4) . . ?
C2 C1 C11 120.6(4) . . ?
C9 C1 C11 120.3(4) . . ?
O3 C2 C1 118.0(4) . . ?
O3 C2 C3 120.4(4) . . ?
C1 C2 C3 121.5(4) . . ?
C4 C3 C2 119.0(4) . . ?
C4 C3 C21 119.2(4) . . ?
C2 C3 C21 121.7(4) . . ?
C3 C4 C10 121.9(4) . . ?
C6 C5 C10 121.1(5) . . ?
C5 C6 C7 119.8(5) . . ?
C8 C7 C6 120.8(5) . . ?
C7 C8 C9 121.5(5) . . ?
C8 C9 C1 122.7(4) . . ?
C8 C9 C10 117.3(4) . . ?
C1 C9 C10 120.0(4) . . ?
C4 C10 C5 122.0(4) . . ?
C4 C10 C9 118.5(4) . . ?
C5 C10 C9 119.5(4) . . ?
C12 C11 C19 119.5(4) . . ?
C12 C11 C1 119.9(4) . . ?
C19 C11 C1 120.6(4) . . ?
O6 C12 C11 118.2(4) . . ?
O6 C12 C13 121.2(4) . . ?
C11 C12 C13 120.6(4) . . ?
C14 C13 C12 119.8(4) . . ?
C14 C13 C22 119.7(4) . . ?
C12 C13 C22 120.6(4) . . ?
C13 C14 C20 121.7(4) . . ?
C16 C15 C20 121.4(5) . . ?
C15 C16 C17 119.5(5) . . ?
C18 C17 C16 121.2(5) . . ?
C17 C18 C19 120.7(5) . . ?
C18 C19 C11 122.3(4) . . ?
C18 C19 C20 118.4(4) . . ?
C11 C19 C20 119.3(4) . . ?
C14 C20 C15 122.1(4) . . ?
C14 C20 C19 119.1(4) . . ?
C15 C20 C19 118.8(4) . . ?
O1 C21 O2 121.4(4) . . ?
O1 C21 C3 120.0(4) . . ?
O2 C21 C3 118.6(4) . . ?
O4 C22 O5 122.8(4) . . ?
O4 C22 C13 120.5(4) . . ?
O5 C22 C13 116.7(4) . . ?

loop_
_geom_bond_atom_site_label_1
_geom_bond_atom_site_label_2
_geom_bond_distance
_geom_bond_site_symmetry_2
_geom_bond_publ_flag
Cd1 O2W 2.290(4) . ?
Cd1 O1W 2.327(5) . ?
Cd1 O5 2.342(3) 3 ?
Cd1 O3W 2.388(3) . ?
Cd1 O1 2.405(4) . ?
Cd1 O2 2.420(3) . ?
O1W O3W 3.074(5) 3_556 ?
O2W O4 3.130(6) 1_556 ?
O3W O4 2.742(5) 3 ?
O3W O6 2.936(5) 4_556 ?
O1 C21 1.259(6) . ?
O2 C21 1.291(6) . ?
O2 O3 2.605(4) . ?
O3 C2 1.378(6) . ?
O3 O4 3.015(5) 4_566 ?
O4 C22 1.261(5) . ?
O5 C22 1.302(6) . ?
O5 Cd1 2.342(3) 3 ?
O5 O6 2.557(5) . ?
O6 C12 1.364(5) . ?
C1 C2 1.390(6) . ?
C1 C9 1.442(6) . ?
C1 C11 1.507(6) . ?
C2 C3 1.447(6) . ?
C3 C4 1.381(7) . ?
C3 C21 1.511(6) . ?
C4 C10 1.430(6) . ?
C5 C6 1.379(8) . ?
C5 C10 1.441(7) . ?
C6 C7 1.417(8) . ?
C7 C8 1.389(7) . ?
C8 C9 1.435(6) . ?
C9 C10 1.443(6) . ?
C11 C12 1.409(6) . ?
C11 C19 1.445(6) . ?
C12 C13 1.447(6) . ?
C13 C14 1.388(6) . ?
C13 C22 1.517(6) . ?
C14 C20 1.418(6) . ?
C15 C16 1.382(7) . ?
C15 C20 1.441(6) . ?
C16 C17 1.429(8) . ?
C17 C18 1.390(7) . ?
C18 C19 1.435(7) . ?
C19 C20 1.455(6) . ?
